data_1516386
loop_
_publ_author_name
'Mart\'inez Casado, F J'
'Ramos Riesco, M.'
'Garc\'ia P\'erez, M V'
'Redondo, M. I.'
'L\'opez-Andr\'es, S'
'Rodr\'iguez Cheda, J A'

_publ_section_title
;
 Structural and thermodynamic study on short metal alkanoates: lithium
 propanoate and pentanoate.
;
_journal_issue 39
_journal_name_full 'The journal of physical chemistry. B'
_journal_page_first 12896
_journal_page_last 12902
_journal_paper_doi 10.1021/jp9047715
_journal_volume 113
_journal_year 2009
_chemical_formula_moiety (Li+),(C3H5O2-)
_chemical_formula_sum 'C3 H5 Li O2'
_chemical_formula_weight 80.01
_chemical_melting_point 606.4
_chemical_name_common 'Lithium Propionate'
_chemical_name_systematic
;
 Lithium Propanoate
;
_space_group_IT_number 14
_symmetry_cell_setting monoclinic
_symmetry_space_group_name_Hall '-P 2ybc'
_symmetry_space_group_name_H-M 'P 1 21/c 1'
_atom_sites_solution_hydrogens geom
_atom_sites_solution_primary direct
_atom_sites_solution_secondary difmap
_audit_creation_method SHELXL-97
_cell_angle_alpha 90.00
_cell_angle_beta 94.99(3)
_cell_angle_gamma 90.00
_cell_formula_units_Z 4
_cell_length_a 9.6090(19)
_cell_length_b 4.9410(10)
_cell_length_c 8.6480(17)
_cell_measurement_temperature 100(2)
_cell_volume 409.03(14)
_computing_cell_refinement 'DENZO-SMN (Otwinowski & Minor, 1997)'
_computing_data_collection 'CCD Server Software Huber'
_computing_data_reduction DENZO-SMN
_computing_molecular_graphics 'Mercury 1.4.2. and ORTEP-3 (Farrugia, 1997)'
_computing_publication_material 'SHELXL-97 (Sheldrick, 1997)'
_computing_structure_refinement 'SHELXL-97 (Sheldrick, 1997)'
_computing_structure_solution 'SHELXS-97 (Sheldrick, 1990)'
_diffrn_ambient_temperature 100(2)
_diffrn_detector_area_resol_mean 9.77
_diffrn_measured_fraction_theta_full 0.953
_diffrn_measured_fraction_theta_max 0.955
_diffrn_measurement_device_type ADSCq210rCCD-HUBER
_diffrn_measurement_method 'f\ scans'
_diffrn_radiation_monochromator Synchrotron
_diffrn_radiation_source Synchrotron
_diffrn_radiation_type Synchrotron
_diffrn_radiation_wavelength 0.75140
_diffrn_reflns_av_R_equivalents 0.0000
_diffrn_reflns_av_sigmaI/netI 0.0287
_diffrn_reflns_limit_h_max 12
_diffrn_reflns_limit_h_min -12
_diffrn_reflns_limit_k_max 0
_diffrn_reflns_limit_k_min -6
_diffrn_reflns_limit_l_max 10
_diffrn_reflns_limit_l_min 0
_diffrn_reflns_number 831
_diffrn_reflns_theta_full 27.50
_diffrn_reflns_theta_max 28.38
_diffrn_reflns_theta_min 4.50
_exptl_absorpt_coefficient_mu 0.103
_exptl_absorpt_correction_type none
_exptl_crystal_colour Colourless
_exptl_crystal_density_diffrn 1.299
_exptl_crystal_density_method 'not measured'
_exptl_crystal_description flake
_exptl_crystal_F_000 168
_exptl_crystal_size_max 0.100
_exptl_crystal_size_mid 0.080
_exptl_crystal_size_min 0.010
_refine_diff_density_max 0.215
_refine_diff_density_min -0.244
_refine_diff_density_rms 0.036
_refine_ls_extinction_method none
_refine_ls_goodness_of_fit_ref 1.042
_refine_ls_hydrogen_treatment refall
_refine_ls_matrix_type full
_refine_ls_number_parameters 100
_refine_ls_number_reflns 831
_refine_ls_number_restraints 0
_refine_ls_restrained_S_all 1.042
_refine_ls_R_factor_all 0.0356
_refine_ls_R_factor_gt 0.0353
_refine_ls_shift/su_max 0.001
_refine_ls_shift/su_mean 0.000
_refine_ls_structure_factor_coef Fsqd
_refine_ls_weighting_details 'calc w=1/[\s^2^(Fo^2^)+(0.0641P)^2^+0.0770P] where P=(Fo^2^+2Fc^2^)/3'
_refine_ls_weighting_scheme calc
_refine_ls_wR_factor_gt 0.0959
_refine_ls_wR_factor_ref 0.0962
_reflns_number_gt 810
_reflns_number_total 831
_reflns_threshold_expression >2sigma(I)
_cod_data_source_file jp9047715_si_001.cif
_cod_data_source_block LiC3_100k
_cod_depositor_comments
;
The following automatic conversions were performed:

'_symmetry_cell_setting' value 'Monoclinic' changed to 'monoclinic'
according to
/usr/data/users/saulius/automatic-downloads/retrospective/ACS/lib/dictionaries/cif_core.dic
dictionary named 'cif_core.dic' version 2.4.2 from 2011-04-26.

Automatic conversion script
Id: cif_fix_values 2281 2013-09-26 08:29:07Z andrius 
;
_cod_original_sg_symbol_H-M P21/c
_cod_database_code 1516386

loop_
_symmetry_equiv_pos_as_xyz
'x, y, z'
'-x, y+1/2, -z+1/2'
'-x, -y, -z'
'x, -y-1/2, z-1/2'

loop_
_atom_site_label
_atom_site_type_symbol
_atom_site_fract_x
_atom_site_fract_y
_atom_site_fract_z
_atom_site_U_iso_or_equiv
_atom_site_adp_type
_atom_site_occupancy
_atom_site_symmetry_multiplicity
_atom_site_calc_flag
H2A H 0.3150(15) 0.164(3) 0.4744(17) 0.036(4) Uani 1 1 d
H3C H 0.4384(15) -0.046(3) 0.6905(18) 0.048(5) Uani 1 1 d
H3B H 0.3214(15) -0.270(3) 0.693(2) 0.045(4) Uani 1 1 d
H2B H 0.2217(15) 0.159(3) 0.6112(19) 0.046(4) Uani 1 1 d
H3A H 0.4139(15) -0.269(3) 0.5512(16) 0.046(4) Uani 1 1 d
O2 O 0.08754(7) 0.04695(13) 0.33113(7) 0.0197(3) Uani 1 1 d
O1 O 0.11549(6) -0.33071(13) 0.46971(7) 0.0193(3) Uani 1 1 d
C1 C 0.14842(9) -0.09123(19) 0.44058(9) 0.0168(3) Uani 1 1 d
C2 C 0.26515(11) 0.0438(2) 0.54119(12) 0.0240(3) Uani 1 1 d
C3 C 0.36640(12) -0.1502(3) 0.62789(14) 0.0301(3) Uani 1 1 d
Li1 Li -0.00481(17) -0.0998(3) 0.14477(18) 0.0209(4) Uani 1 1 d

loop_
_atom_site_aniso_label
_atom_site_aniso_U_11
_atom_site_aniso_U_22
_atom_site_aniso_U_33
_atom_site_aniso_U_23
_atom_site_aniso_U_13
_atom_site_aniso_U_12
H2A 0.037(8) 0.030(9) 0.035(8) 0.014(7) -0.023(7) -0.013(7)
H3C 0.039(9) 0.043(10) 0.056(11) 0.011(8) -0.037(9) -0.013(8)
H3B 0.030(8) 0.055(11) 0.047(10) 0.012(9) -0.011(7) -0.001(8)
H2B 0.034(9) 0.042(10) 0.055(11) -0.031(9) -0.028(8) 0.007(7)
H3A 0.055(10) 0.054(11) 0.030(9) -0.010(8) 0.004(8) 0.031(9)
O2 0.0319(4) 0.0164(4) 0.0106(4) 0.0000(2) -0.0002(3) 0.0016(2)
O1 0.0292(4) 0.0159(4) 0.0127(4) 0.0009(2) 0.0016(3) -0.0016(2)
C1 0.0246(5) 0.0165(5) 0.0098(4) -0.0008(3) 0.0044(3) 0.0010(3)
C2 0.0297(6) 0.0196(6) 0.0219(5) -0.0010(4) -0.0034(4) -0.0022(4)
C3 0.0299(6) 0.0313(6) 0.0277(6) 0.0060(5) -0.0063(5) -0.0034(5)
Li1 0.0337(9) 0.0167(8) 0.0121(7) 0.0001(5) 0.0009(6) 0.0007(6)

loop_
_atom_type_symbol
_atom_type_description
_atom_type_scat_dispersion_real
_atom_type_scat_dispersion_imag
_atom_type_scat_source
C C 0.0033 0.0016 'International Tables Vol C Tables 4.2.6.8 and 6.1.1.4'
H H 0.0000 0.0000 'International Tables Vol C Tables 4.2.6.8 and 6.1.1.4'
Li Li -0.0003 0.0001 'International Tables Vol C Tables 4.2.6.8 and 6.1.1.4'
O O 0.0106 0.0060 'International Tables Vol C Tables 4.2.6.8 and 6.1.1.4'

loop_
_geom_angle_atom_site_label_1
_geom_angle_atom_site_label_2
_geom_angle_atom_site_label_3
_geom_angle
_geom_angle_site_symmetry_1
_geom_angle_site_symmetry_3
C1 O2 Li1 125.08(8) . .
C1 O2 Li1 124.89(7) . 2
Li1 O2 Li1 105.51(6) . 2
C1 O1 Li1 133.31(7) . 2_545
C1 O1 Li1 118.87(7) . 4_556
Li1 O1 Li1 86.63(7) 2_545 4_556
O1 C1 O2 123.30(8) . .
O1 C1 C2 119.15(8) . .
O2 C1 C2 117.55(9) . .
C1 C2 C3 114.65(9) . .
O2 Li1 O1 111.53(8) . 2
O2 Li1 O2 114.55(8) . 2_545
O1 Li1 O2 117.70(9) 2 2_545
O2 Li1 O1 116.34(9) . 4
O1 Li1 O1 93.37(7) 2 4
O2 Li1 O1 101.25(7) 2_545 4
O2 Li1 Li1 126.30(11) . 3
O1 Li1 Li1 48.08(5) 2 3
O2 Li1 Li1 118.45(10) 2_545 3
O1 Li1 Li1 45.29(5) 4 3
O2 Li1 Li1 37.51(5) . 2
O1 Li1 Li1 74.64(5) 2 2
O2 Li1 Li1 130.84(10) 2_545 2
O1 Li1 Li1 126.48(9) 4 2
Li1 Li1 Li1 104.75(7) 3 2
O2 Li1 Li1 79.48(8) . 2_545
O1 Li1 Li1 148.21(11) 2 2_545
O2 Li1 Li1 36.98(3) 2_545 2_545
O1 Li1 Li1 108.63(7) 4 2_545
Li1 Li1 Li1 147.48(9) 3 2_545
Li1 Li1 Li1 107.41(9) 2 2_545

loop_
_geom_bond_atom_site_label_1
_geom_bond_atom_site_label_2
_geom_bond_distance
_geom_bond_site_symmetry_2
O2 C1 1.2680(11) .
O2 Li1 1.9135(18) .
O2 Li1 1.9368(18) 2
O1 C1 1.2561(12) .
O1 Li1 1.9224(18) 2_545
O1 Li1 2.0126(18) 4_556
C1 C2 1.5133(13) .
C2 C3 1.5168(15) .
Li1 O1 1.9224(18) 2
Li1 O2 1.9368(18) 2_545
Li1 O1 2.0126(18) 4
Li1 Li1 2.700(3) 3
Li1 Li1 3.0651(19) 2
Li1 Li1 3.0651(19) 2_545
